data_7005529
loop_
_publ_author_name
'Hua, Guoxiong'
'Li, Yang'
'Slawin, Alexandra M. Z.'
'Woollins, J. Derek'

_publ_section_title
;
 Stereoselective synthesis of olefins by a reductive coupling reaction.
;
_journal_issue 15
_journal_name_full 'Dalton transactions (Cambridge, England : 2003)'
_journal_page_first 1477
_journal_page_last 1480
_journal_paper_doi 10.1039/b702818k
_journal_year 2007
_chemical_formula_moiety 'C26 H20'
_chemical_formula_sum 'C26 H20'
_chemical_formula_weight 332.42
_chemical_name_systematic
;
?
;
_space_group_IT_number 4
_symmetry_cell_setting monoclinic
_symmetry_space_group_name_Hall 'P 2yb'
_symmetry_space_group_name_H-M 'P 1 21 1'
_atom_sites_solution_hydrogens geom
_atom_sites_solution_primary direct
_atom_sites_solution_secondary difmap
_audit_creation_method SHELXL-97
_cell_angle_alpha 90.00
_cell_angle_beta 108.007(8)
_cell_angle_gamma 90.00
_cell_formula_units_Z 2
_cell_length_a 9.786(3)
_cell_length_b 9.186(3)
_cell_length_c 10.804(3)
_cell_measurement_reflns_used 3600
_cell_measurement_temperature 93(2)
_cell_measurement_theta_max 25.3491
_cell_measurement_theta_min 3.1147
_cell_volume 923.6(5)
_computing_cell_refinement 'CrystalClear (Rigaku Corp., 2004)'
_computing_data_collection 'CrystalClear (Rigaku Corp., 2004)'
_computing_data_reduction 'CrystalClear (Rigaku Corp., 2004)'
_computing_molecular_graphics 'Bruker SHELXTL'
_computing_publication_material 'Bruker SHELXTL'
_computing_structure_refinement 'SHELXL-97 (Sheldrick, 1997)'
_computing_structure_solution 'SHELXS-97 (Sheldrick, 1990)'
_diffrn_ambient_temperature 93(2)
_diffrn_detector_area_resol_mean 0.83
_diffrn_measured_fraction_theta_full 0.980
_diffrn_measured_fraction_theta_max 0.980
_diffrn_measurement_device_type CCD
_diffrn_measurement_method dtprofit.ref
_diffrn_radiation_monochromator confocal
_diffrn_radiation_source 'rotating anode'
_diffrn_radiation_type MoK\a
_diffrn_radiation_wavelength 0.71073
_diffrn_reflns_av_R_equivalents 0.0233
_diffrn_reflns_av_sigmaI/netI 0.0339
_diffrn_reflns_limit_h_max 9
_diffrn_reflns_limit_h_min -11
_diffrn_reflns_limit_k_max 11
_diffrn_reflns_limit_k_min -8
_diffrn_reflns_limit_l_max 12
_diffrn_reflns_limit_l_min -12
_diffrn_reflns_number 5717
_diffrn_reflns_theta_full 25.34
_diffrn_reflns_theta_max 25.34
_diffrn_reflns_theta_min 3.12
_exptl_absorpt_coefficient_mu 0.067
_exptl_absorpt_correction_T_max 1.0000
_exptl_absorpt_correction_T_min 0.8453
_exptl_absorpt_correction_type multi-scan
_exptl_crystal_colour Colorless
_exptl_crystal_density_diffrn 1.195
_exptl_crystal_density_method 'not measured'
_exptl_crystal_description Prism
_exptl_crystal_F_000 352
_exptl_crystal_size_max 0.1500
_exptl_crystal_size_mid 0.1500
_exptl_crystal_size_min 0.1000
_refine_diff_density_max 0.158
_refine_diff_density_min -0.156
_refine_diff_density_rms 0.035
_refine_ls_abs_structure_details 'Flack H D (1983), Acta Cryst. A39, 876-881'
_refine_ls_abs_structure_Flack -3(8)
_refine_ls_extinction_method none
_refine_ls_goodness_of_fit_ref 1.051
_refine_ls_hydrogen_treatment constr
_refine_ls_matrix_type full
_refine_ls_number_parameters 236
_refine_ls_number_reflns 2932
_refine_ls_number_restraints 1
_refine_ls_restrained_S_all 1.051
_refine_ls_R_factor_all 0.0357
_refine_ls_R_factor_gt 0.0341
_refine_ls_shift/su_max 0.016
_refine_ls_shift/su_mean 0.002
_refine_ls_structure_factor_coef Fsqd
_refine_ls_weighting_details 'calc w=1/[\s^2^(Fo^2^)+(0.0542P)^2^+0.0846P] where P=(Fo^2^+2Fc^2^)/3'
_refine_ls_weighting_scheme calc
_refine_ls_wR_factor_gt 0.0871
_refine_ls_wR_factor_ref 0.0886
_reflns_number_gt 2805
_reflns_number_total 2932
_reflns_threshold_expression >2sigma(I)
_cod_data_source_file b702818k.txt
_cod_data_source_block 1
_cod_depositor_comments
;
The following automatic conversions were performed:
'_symmetry_cell_setting' value 'Monoclinic' changed to 'monoclinic'
according to '/home/saulius/struct/CIF-dictionaries/cif_core.dic'
dictionary named 'cif_core.dic' version 2.4.1 from 2010-06-29.

Automatic conversion script
Id: cif_fix_enum 1527 2010-12-29 10:47:43Z saulius 
;
_cod_original_cell_volume 923.7(5)
_cod_original_sg_symbol_H-M P2(1)
_cod_database_code 7005529

loop_
_symmetry_equiv_pos_as_xyz
'x, y, z'
'-x, y+1/2, -z'

loop_
_atom_site_label
_atom_site_type_symbol
_atom_site_fract_x
_atom_site_fract_y
_atom_site_fract_z
_atom_site_U_iso_or_equiv
_atom_site_adp_type
_atom_site_occupancy
_atom_site_symmetry_multiplicity
_atom_site_calc_flag
_atom_site_refinement_flags
_atom_site_disorder_assembly
_atom_site_disorder_group
C1 C 0.52861(16) 0.08358(19) 0.04892(15) 0.0189(4) Uani 1 1 d . . .
C2 C 0.39292(17) 0.1469(2) 0.00012(16) 0.0216(4) Uani 1 1 d . . .
H2A H 0.3499 0.1901 0.0588 0.026 Uiso 1 1 calc R . .
C3 C 0.31954(19) 0.1480(2) -0.13193(16) 0.0289(4) Uani 1 1 d . . .
H3A H 0.2281 0.1934 -0.1630 0.035 Uiso 1 1 calc R . .
C4 C 0.3789(2) 0.0835(2) -0.21807(17) 0.0345(5) Uani 1 1 d . . .
H4A H 0.3279 0.0826 -0.3085 0.041 Uiso 1 1 calc R . .
C5 C 0.5132(2) 0.0197(2) -0.17246(16) 0.0322(5) Uani 1 1 d . . .
H5A H 0.5547 -0.0243 -0.2320 0.039 Uiso 1 1 calc R . .
C6 C 0.58781(19) 0.0196(2) -0.04037(16) 0.0247(4) Uani 1 1 d . . .
H6A H 0.6801 -0.0243 -0.0102 0.030 Uiso 1 1 calc R . .
C7 C 0.50313(16) 0.04751(18) 0.27148(14) 0.0166(4) Uani 1 1 d . . .
C8 C 0.48887(17) 0.14408(19) 0.36634(15) 0.0201(4) Uani 1 1 d . . .
H8A H 0.5400 0.2336 0.3797 0.024 Uiso 1 1 calc R . .
C9 C 0.40074(17) 0.1109(2) 0.44144(16) 0.0232(4) Uani 1 1 d . . .
H9A H 0.3917 0.1777 0.5056 0.028 Uiso 1 1 calc R . .
C10 C 0.32584(18) -0.0196(2) 0.42290(16) 0.0252(4) Uani 1 1 d . . .
H10A H 0.2669 -0.0431 0.4753 0.030 Uiso 1 1 calc R . .
C11 C 0.33735(17) -0.1158(2) 0.32733(16) 0.0240(4) Uani 1 1 d . . .
H11A H 0.2857 -0.2050 0.3141 0.029 Uiso 1 1 calc R . .
C12 C 0.42418(17) -0.08174(19) 0.25113(15) 0.0194(4) Uani 1 1 d . . .
H12A H 0.4299 -0.1469 0.1846 0.023 Uiso 1 1 calc R . .
C13 C 0.83853(16) 0.16791(18) 0.17938(14) 0.0175(3) Uani 1 1 d . . .
C14 C 0.79679(18) 0.2831(2) 0.09129(15) 0.0206(4) Uani 1 1 d . . .
H14A H 0.7035 0.3238 0.0737 0.025 Uiso 1 1 calc R . .
C15 C 0.89005(19) 0.3385(2) 0.02929(16) 0.0250(4) Uani 1 1 d . . .
H15A H 0.8597 0.4160 -0.0312 0.030 Uiso 1 1 calc R . .
C16 C 1.02705(18) 0.2821(2) 0.05469(16) 0.0247(4) Uani 1 1 d . . .
H16A H 1.0904 0.3203 0.0116 0.030 Uiso 1 1 calc R . .
C17 C 1.07120(17) 0.1694(2) 0.14348(15) 0.0212(4) Uani 1 1 d . . .
H17A H 1.1654 0.1307 0.1620 0.025 Uiso 1 1 calc R . .
C18 C 0.97790(17) 0.1133(2) 0.20535(15) 0.0201(4) Uani 1 1 d . . .
H18A H 1.0092 0.0364 0.2664 0.024 Uiso 1 1 calc R . .
C19 C 0.81007(16) 0.09135(19) 0.39425(15) 0.0186(4) Uani 1 1 d . . .
C20 C 0.89771(17) 0.2010(2) 0.46675(16) 0.0218(4) Uani 1 1 d . . .
H20A H 0.9157 0.2858 0.4240 0.026 Uiso 1 1 calc R . .
C21 C 0.95909(18) 0.1875(2) 0.60090(17) 0.0261(4) Uani 1 1 d . . .
H21A H 1.0179 0.2633 0.6491 0.031 Uiso 1 1 calc R . .
C22 C 0.93451(18) 0.0636(2) 0.66436(16) 0.0277(4) Uani 1 1 d . . .
H22A H 0.9751 0.0550 0.7561 0.033 Uiso 1 1 calc R . .
C23 C 0.85072(18) -0.0469(2) 0.59349(17) 0.0265(4) Uani 1 1 d . . .
H23A H 0.8346 -0.1323 0.6365 0.032 Uiso 1 1 calc R . .
C24 C 0.78982(17) -0.0342(2) 0.45966(16) 0.0222(4) Uani 1 1 d . . .
H24A H 0.7336 -0.1118 0.4119 0.027 Uiso 1 1 calc R . .
C25 C 0.60070(16) 0.08155(18) 0.19234(15) 0.0174(3) Uani 1 1 d . . .
C26 C 0.74192(16) 0.11020(18) 0.25076(15) 0.0175(3) Uani 1 1 d . . .

loop_
_atom_site_aniso_label
_atom_site_aniso_U_11
_atom_site_aniso_U_22
_atom_site_aniso_U_33
_atom_site_aniso_U_23
_atom_site_aniso_U_13
_atom_site_aniso_U_12
C1 0.0220(8) 0.0159(9) 0.0195(8) -0.0007(7) 0.0076(7) -0.0065(7)
C2 0.0212(8) 0.0248(10) 0.0190(8) 0.0001(7) 0.0067(6) -0.0044(7)
C3 0.0260(9) 0.0357(12) 0.0207(8) 0.0062(8) 0.0011(7) -0.0083(8)
C4 0.0427(11) 0.0402(13) 0.0163(9) 0.0001(9) 0.0028(8) -0.0167(10)
C5 0.0502(12) 0.0309(12) 0.0219(10) -0.0098(8) 0.0205(9) -0.0166(9)
C6 0.0292(9) 0.0205(10) 0.0280(10) -0.0051(8) 0.0142(8) -0.0065(8)
C7 0.0152(7) 0.0196(9) 0.0134(8) 0.0015(7) 0.0018(6) 0.0016(6)
C8 0.0186(8) 0.0212(9) 0.0182(8) 0.0014(7) 0.0024(6) 0.0021(7)
C9 0.0256(9) 0.0278(10) 0.0176(8) 0.0011(7) 0.0087(6) 0.0031(7)
C10 0.0227(8) 0.0338(11) 0.0216(8) 0.0062(8) 0.0106(7) 0.0008(8)
C11 0.0194(8) 0.0252(10) 0.0256(9) 0.0055(8) 0.0046(7) -0.0032(7)
C12 0.0190(8) 0.0204(9) 0.0173(8) 0.0000(7) 0.0035(6) -0.0002(7)
C13 0.0188(8) 0.0169(9) 0.0176(8) -0.0033(7) 0.0066(6) -0.0025(7)
C14 0.0194(8) 0.0202(9) 0.0213(8) 0.0013(7) 0.0049(7) -0.0004(7)
C15 0.0278(9) 0.0242(10) 0.0218(9) 0.0050(8) 0.0062(7) -0.0028(7)
C16 0.0258(9) 0.0286(10) 0.0231(9) -0.0036(8) 0.0123(7) -0.0081(8)
C17 0.0170(8) 0.0242(10) 0.0234(8) -0.0071(8) 0.0077(6) -0.0015(7)
C18 0.0202(8) 0.0194(9) 0.0206(8) 0.0002(7) 0.0060(6) 0.0001(7)
C19 0.0143(7) 0.0198(9) 0.0225(8) 0.0033(7) 0.0068(6) 0.0028(7)
C20 0.0190(8) 0.0233(10) 0.0234(9) 0.0019(7) 0.0070(7) 0.0010(7)
C21 0.0198(8) 0.0303(11) 0.0259(9) -0.0037(8) 0.0038(7) 0.0012(7)
C22 0.0218(9) 0.0395(12) 0.0190(9) 0.0061(8) 0.0020(7) 0.0089(8)
C23 0.0225(8) 0.0304(11) 0.0264(9) 0.0135(8) 0.0073(7) 0.0072(8)
C24 0.0190(8) 0.0200(9) 0.0260(9) 0.0061(8) 0.0048(7) 0.0012(7)
C25 0.0208(8) 0.0128(8) 0.0198(8) 0.0006(7) 0.0079(6) 0.0011(7)
C26 0.0189(8) 0.0148(9) 0.0198(8) 0.0029(7) 0.0072(6) 0.0030(7)

loop_
_atom_type_symbol
_atom_type_description
_atom_type_scat_dispersion_real
_atom_type_scat_dispersion_imag
_atom_type_scat_source
C C 0.0033 0.0016 'International Tables Vol C Tables 4.2.6.8 and 6.1.1.4'
H H 0.0000 0.0000 'International Tables Vol C Tables 4.2.6.8 and 6.1.1.4'

loop_
_geom_angle_atom_site_label_1
_geom_angle_atom_site_label_2
_geom_angle_atom_site_label_3
_geom_angle
_geom_angle_site_symmetry_1
_geom_angle_site_symmetry_3
_geom_angle_publ_flag
C2 C1 C6 117.59(14) . . ?
C2 C1 C25 119.16(14) . . ?
C6 C1 C25 123.21(14) . . ?
C3 C2 C1 121.49(16) . . ?
C3 C2 H2A 119.3 . . ?
C1 C2 H2A 119.3 . . ?
C4 C3 C2 120.07(17) . . ?
C4 C3 H3A 120.0 . . ?
C2 C3 H3A 120.0 . . ?
C3 C4 C5 119.70(16) . . ?
C3 C4 H4A 120.1 . . ?
C5 C4 H4A 120.1 . . ?
C4 C5 C6 120.43(16) . . ?
C4 C5 H5A 119.8 . . ?
C6 C5 H5A 119.8 . . ?
C5 C6 C1 120.71(17) . . ?
C5 C6 H6A 119.6 . . ?
C1 C6 H6A 119.6 . . ?
C8 C7 C12 118.70(15) . . ?
C8 C7 C25 120.85(15) . . ?
C12 C7 C25 120.45(14) . . ?
C9 C8 C7 120.76(16) . . ?
C9 C8 H8A 119.6 . . ?
C7 C8 H8A 119.6 . . ?
C10 C9 C8 120.07(16) . . ?
C10 C9 H9A 120.0 . . ?
C8 C9 H9A 120.0 . . ?
C9 C10 C11 119.76(15) . . ?
C9 C10 H10A 120.1 . . ?
C11 C10 H10A 120.1 . . ?
C12 C11 C10 120.13(17) . . ?
C12 C11 H11A 119.9 . . ?
C10 C11 H11A 119.9 . . ?
C11 C12 C7 120.54(16) . . ?
C11 C12 H12A 119.7 . . ?
C7 C12 H12A 119.7 . . ?
C14 C13 C18 118.05(14) . . ?
C14 C13 C26 121.56(14) . . ?
C18 C13 C26 120.28(15) . . ?
C15 C14 C13 120.68(15) . . ?
C15 C14 H14A 119.7 . . ?
C13 C14 H14A 119.7 . . ?
C16 C15 C14 120.61(17) . . ?
C16 C15 H15A 119.7 . . ?
C14 C15 H15A 119.7 . . ?
C15 C16 C17 119.52(16) . . ?
C15 C16 H16A 120.2 . . ?
C17 C16 H16A 120.2 . . ?
C16 C17 C18 120.02(16) . . ?
C16 C17 H17A 120.0 . . ?
C18 C17 H17A 120.0 . . ?
C17 C18 C13 121.11(16) . . ?
C17 C18 H18A 119.4 . . ?
C13 C18 H18A 119.4 . . ?
C20 C19 C24 118.02(14) . . ?
C20 C19 C26 119.86(15) . . ?
C24 C19 C26 122.12(15) . . ?
C21 C20 C19 120.86(16) . . ?
C21 C20 H20A 119.6 . . ?
C19 C20 H20A 119.6 . . ?
C22 C21 C20 120.15(17) . . ?
C22 C21 H21A 119.9 . . ?
C20 C21 H21A 119.9 . . ?
C23 C22 C21 119.59(16) . . ?
C23 C22 H22A 120.2 . . ?
C21 C22 H22A 120.2 . . ?
C22 C23 C24 120.43(17) . . ?
C22 C23 H23A 119.8 . . ?
C24 C23 H23A 119.8 . . ?
C23 C24 C19 120.90(16) . . ?
C23 C24 H24A 119.5 . . ?
C19 C24 H24A 119.5 . . ?
C26 C25 C1 124.62(13) . . ?
C26 C25 C7 120.83(14) . . ?
C1 C25 C7 114.54(13) . . ?
C25 C26 C13 123.13(14) . . ?
C25 C26 C19 121.58(14) . . ?
C13 C26 C19 115.25(13) . . ?

loop_
_geom_bond_atom_site_label_1
_geom_bond_atom_site_label_2
_geom_bond_distance
_geom_bond_site_symmetry_2
_geom_bond_publ_flag
C1 C2 1.395(2) . ?
C1 C6 1.399(2) . ?
C1 C25 1.491(2) . ?
C2 C3 1.385(2) . ?
C2 H2A 0.9500 . ?
C3 C4 1.375(3) . ?
C3 H3A 0.9500 . ?
C4 C5 1.383(3) . ?
C4 H4A 0.9500 . ?
C5 C6 1.388(2) . ?
C5 H5A 0.9500 . ?
C6 H6A 0.9500 . ?
C7 C8 1.395(2) . ?
C7 C12 1.396(2) . ?
C7 C25 1.498(2) . ?
C8 C9 1.388(2) . ?
C8 H8A 0.9500 . ?
C9 C10 1.387(3) . ?
C9 H9A 0.9500 . ?
C10 C11 1.390(3) . ?
C10 H10A 0.9500 . ?
C11 C12 1.389(2) . ?
C11 H11A 0.9500 . ?
C12 H12A 0.9500 . ?
C13 C14 1.397(2) . ?
C13 C18 1.398(2) . ?
C13 C26 1.490(2) . ?
C14 C15 1.385(2) . ?
C14 H14A 0.9500 . ?
C15 C16 1.383(3) . ?
C15 H15A 0.9500 . ?
C16 C17 1.386(3) . ?
C16 H16A 0.9500 . ?
C17 C18 1.387(2) . ?
C17 H17A 0.9500 . ?
C18 H18A 0.9500 . ?
C19 C20 1.396(2) . ?
C19 C24 1.398(2) . ?
C19 C26 1.496(2) . ?
C20 C21 1.392(2) . ?
C20 H20A 0.9500 . ?
C21 C22 1.387(3) . ?
C21 H21A 0.9500 . ?
C22 C23 1.379(3) . ?
C22 H22A 0.9500 . ?
C23 C24 1.388(2) . ?
C23 H23A 0.9500 . ?
C24 H24A 0.9500 . ?
C25 C26 1.356(2) . ?

loop_
_geom_torsion_atom_site_label_1
_geom_torsion_atom_site_label_2
_geom_torsion_atom_site_label_3
_geom_torsion_atom_site_label_4
_geom_torsion
_geom_torsion_site_symmetry_1
_geom_torsion_site_symmetry_2
_geom_torsion_site_symmetry_3
_geom_torsion_site_symmetry_4
_geom_torsion_publ_flag
C6 C1 C2 C3 -0.6(3) . . . . ?
C25 C1 C2 C3 -178.17(16) . . . . ?
C1 C2 C3 C4 1.2(3) . . . . ?
C2 C3 C4 C5 -1.1(3) . . . . ?
C3 C4 C5 C6 0.5(3) . . . . ?
C4 C5 C6 C1 0.1(3) . . . . ?
C2 C1 C6 C5 0.0(2) . . . . ?
C25 C1 C6 C5 177.38(15) . . . . ?
C12 C7 C8 C9 1.6(2) . . . . ?
C25 C7 C8 C9 -178.63(14) . . . . ?
C7 C8 C9 C10 0.2(2) . . . . ?
C8 C9 C10 C11 -1.2(2) . . . . ?
C9 C10 C11 C12 0.4(2) . . . . ?
C10 C11 C12 C7 1.4(2) . . . . ?
C8 C7 C12 C11 -2.4(2) . . . . ?
C25 C7 C12 C11 177.84(15) . . . . ?
C18 C13 C14 C15 1.6(2) . . . . ?
C26 C13 C14 C15 177.73(15) . . . . ?
C13 C14 C15 C16 -0.8(3) . . . . ?
C14 C15 C16 C17 -0.3(3) . . . . ?
C15 C16 C17 C18 0.5(3) . . . . ?
C16 C17 C18 C13 0.3(2) . . . . ?
C14 C13 C18 C17 -1.4(2) . . . . ?
C26 C13 C18 C17 -177.54(15) . . . . ?
C24 C19 C20 C21 -2.1(2) . . . . ?
C26 C19 C20 C21 178.24(14) . . . . ?
C19 C20 C21 C22 0.5(2) . . . . ?
C20 C21 C22 C23 1.0(3) . . . . ?
C21 C22 C23 C24 -0.7(3) . . . . ?
C22 C23 C24 C19 -1.0(2) . . . . ?
C20 C19 C24 C23 2.4(2) . . . . ?
C26 C19 C24 C23 -177.98(14) . . . . ?
C2 C1 C25 C26 -137.80(18) . . . . ?
C6 C1 C25 C26 44.8(2) . . . . ?
C2 C1 C25 C7 41.0(2) . . . . ?
C6 C1 C25 C7 -136.40(17) . . . . ?
C8 C7 C25 C26 56.3(2) . . . . ?
C12 C7 C25 C26 -123.94(17) . . . . ?
C8 C7 C25 C1 -122.54(16) . . . . ?
C12 C7 C25 C1 57.2(2) . . . . ?
C1 C25 C26 C13 9.0(3) . . . . ?
C7 C25 C26 C13 -169.76(15) . . . . ?
C1 C25 C26 C19 -173.67(15) . . . . ?
C7 C25 C26 C19 7.6(2) . . . . ?
C14 C13 C26 C25 45.8(2) . . . . ?
C18 C13 C26 C25 -138.20(17) . . . . ?
C14 C13 C26 C19 -131.73(16) . . . . ?
C18 C13 C26 C19 44.3(2) . . . . ?
C20 C19 C26 C25 -132.77(18) . . . . ?
C24 C19 C26 C25 47.6(2) . . . . ?
C20 C19 C26 C13 44.8(2) . . . . ?
C24 C19 C26 C13 -134.82(16) . . . . ?

loop_
_cod_related_entry_id
_cod_related_entry_database
_cod_related_entry_code
1 ChemSpider 62645
